data_4335725
loop_
_publ_author_name
'Ajay Pal Singh Pannu'
'James R. Stevens'
'Paul G. Plieger'

_publ_contact_author_address
;
Institute of Fundamental Sciences
Massey University
Private Bag 11 222
Palmerston North
4442
NEW ZEALAND
;
_publ_contact_author_email p.g.plieger@massey.ac.nz
_publ_contact_author_name P.Plieger
_publ_section_title
;
 Aryl-Linked Salicylaldoxime-Based Copper(II) Helicates and "Boxes":
 Synthesis, X-ray Analysis, and Anion Influence on Complex Structure
;
_journal_name_full 'Inorganic Chemistry'
_journal_page_first 9327
_journal_page_last 9337
_journal_paper_doi 10.1021/ic400829d
_journal_volume 52
_journal_year 2013
_chemical_formula_moiety 'C34 H46 N4 O4'
_chemical_formula_sum 'C34 H46 N4 O4'
_chemical_formula_weight 574.75
_chemical_name_systematic
; 
 ? 
;
_space_group_IT_number 15
_symmetry_cell_setting monoclinic
_symmetry_space_group_name_Hall '-C 2yc'
_symmetry_space_group_name_H-M 'C 1 2/c 1'
_atom_sites_solution_hydrogens geom
_atom_sites_solution_primary direct
_atom_sites_solution_secondary difmap
_audit_creation_method SHELXL-97
_cell_angle_alpha 90.00
_cell_angle_beta 113.157(17)
_cell_angle_gamma 90.00
_cell_formula_units_Z 4
_cell_length_a 25.7501(9)
_cell_length_b 8.7686(3)
_cell_length_c 14.9082(12)
_cell_measurement_reflns_used 10364
_cell_measurement_temperature 123(2)
_cell_measurement_theta_max 72.1
_cell_measurement_theta_min 6.6
_cell_volume 3094.9(5)
_computing_cell_refinement
; 
Rigaku CrystalClear-SM Expert 2.0 rc14 
;
_computing_data_collection
; 
Rigaku CrystalClear-SM Expert 2.0 rc14 
;
_computing_data_reduction
; 
Rigaku CrystalClear-SM Expert 2.0 rc14 
;
_computing_molecular_graphics 'SHELXP-97 (Sheldrick, 1997)'
_computing_publication_material 'SHELXP-97 (Sheldrick, 1997)'
_computing_structure_refinement 'SHELXL-97 (Sheldrick, 1997)'
_computing_structure_solution 'SHELXS-97 (Sheldrick, 1990)'
_diffrn_ambient_temperature 123(2)
_diffrn_detector_area_resol_mean 10.0000
_diffrn_measured_fraction_theta_full 0.979
_diffrn_measured_fraction_theta_max 0.979
_diffrn_measurement_device_type
; 
Rigaku CrystalClear-SM Expert 2.0 rc14 
;
_diffrn_measurement_method 'profile data from \w-scans'
_diffrn_radiation_monochromator graphite
_diffrn_radiation_source 'fine-focus sealed tube'
_diffrn_radiation_type CuK\a
_diffrn_radiation_wavelength 1.54178
_diffrn_reflns_av_R_equivalents 0.0869
_diffrn_reflns_av_sigmaI/netI 0.0867
_diffrn_reflns_limit_h_max 31
_diffrn_reflns_limit_h_min -28
_diffrn_reflns_limit_k_max 10
_diffrn_reflns_limit_k_min -10
_diffrn_reflns_limit_l_max 17
_diffrn_reflns_limit_l_min -18
_diffrn_reflns_number 16396
_diffrn_reflns_theta_full 72.07
_diffrn_reflns_theta_max 72.07
_diffrn_reflns_theta_min 6.65
_exptl_absorpt_coefficient_mu 0.646
_exptl_absorpt_correction_T_max 1.000
_exptl_absorpt_correction_T_min 0.721
_exptl_absorpt_correction_type multi-scan
_exptl_crystal_colour Colorless
_exptl_crystal_density_diffrn 1.233
_exptl_crystal_description Platelet
_exptl_crystal_F_000 1240
_exptl_crystal_size_max 0.30
_exptl_crystal_size_mid 0.13
_exptl_crystal_size_min 0.02
_refine_diff_density_max 0.299
_refine_diff_density_min -0.286
_refine_diff_density_rms 0.056
_refine_ls_extinction_method none
_refine_ls_goodness_of_fit_ref 1.030
_refine_ls_hydrogen_treatment constr
_refine_ls_matrix_type full
_refine_ls_number_parameters 232
_refine_ls_number_reflns 2992
_refine_ls_number_restraints 42
_refine_ls_restrained_S_all 1.023
_refine_ls_R_factor_all 0.1367
_refine_ls_R_factor_gt 0.0799
_refine_ls_shift/su_max 0.000
_refine_ls_shift/su_mean 0.000
_refine_ls_structure_factor_coef Fsqd
_refine_ls_weighting_details 'calc w=1/[\s^2^(Fo^2^)+(0.1288P)^2^+0.0000P] where P=(Fo^2^+2Fc^2^)/3'
_refine_ls_weighting_scheme calc
_refine_ls_wR_factor_gt 0.2075
_refine_ls_wR_factor_ref 0.2603
_reflns_number_gt 1476
_reflns_number_total 2992
_reflns_threshold_expression >2sigma(I)
_cod_data_source_file ic400829d_si_002_1.cif
_cod_data_source_block CCDC926413
_cod_original_cell_volume 3094.9(3)
_cod_original_sg_symbol_H-M 'C 2/c'
_cod_database_code 4335725

loop_
_symmetry_equiv_pos_as_xyz
'x, y, z'
'-x, y, -z+1/2'
'x+1/2, y+1/2, z'
'-x+1/2, y+1/2, -z+1/2'
'-x, -y, -z'
'x, -y, z-1/2'
'-x+1/2, -y+1/2, -z'
'x+1/2, -y+1/2, z-1/2'

loop_
_atom_site_label
_atom_site_type_symbol
_atom_site_fract_x
_atom_site_fract_y
_atom_site_fract_z
_atom_site_U_iso_or_equiv
_atom_site_adp_type
_atom_site_occupancy
_atom_site_symmetry_multiplicity
_atom_site_calc_flag
_atom_site_refinement_flags
O1 O 0.41984(9) -0.0181(2) 0.15141(15) 0.0562(7) Uani 1 1 d .
H1 H 0.4087 -0.0581 0.0974 0.084 Uiso 1 1 calc R
C11 C 0.39112(13) -0.0768(4) 0.2029(2) 0.0462(8) Uani 1 1 d .
C21 C 0.34915(13) -0.1899(4) 0.1631(2) 0.0471(8) Uani 1 1 d .
C211 C 0.33504(15) -0.2498(4) 0.0659(2) 0.0524(9) Uani 1 1 d .
H21C H 0.3057 -0.3195 0.0404 0.063 Uiso 1 1 calc R
N212 N 0.36238(12) -0.2082(3) 0.01418(19) 0.0556(8) Uani 1 1 d .
O213 O 0.34194(10) -0.2730(3) -0.07774(16) 0.0669(8) Uani 1 1 d .
H21A H 0.3607 -0.2432 -0.1077 0.100 Uiso 1 1 calc R
C31 C 0.32127(13) -0.2467(4) 0.2202(2) 0.0478(8) Uani 1 1 d .
H31A H 0.2934 -0.3202 0.1936 0.057 Uiso 1 1 calc R
C41 C 0.33374(13) -0.1973(3) 0.3148(2) 0.0466(8) Uani 1 1 d .
C411 C 0.30384(14) -0.2565(4) 0.3786(2) 0.0498(9) Uani 1 1 d .
C412 C 0.34818(14) -0.3185(4) 0.4744(2) 0.0626(10) Uani 1 1 d .
H41G H 0.3747 -0.2393 0.5068 0.094 Uiso 1 1 calc R
H41H H 0.3678 -0.4025 0.4605 0.094 Uiso 1 1 calc R
H41I H 0.3298 -0.3525 0.5157 0.094 Uiso 1 1 calc R
C413 C 0.27161(15) -0.1248(4) 0.4012(3) 0.0644(10) Uani 1 1 d .
H41D H 0.2974 -0.0434 0.4321 0.097 Uiso 1 1 calc R
H41E H 0.2544 -0.1601 0.4440 0.097 Uiso 1 1 calc R
H41F H 0.2429 -0.0884 0.3415 0.097 Uiso 1 1 calc R
C414 C 0.26225(15) -0.3840(4) 0.3300(2) 0.0603(10) Uani 1 1 d .
H41A H 0.2819 -0.4675 0.3157 0.090 Uiso 1 1 calc R
H41B H 0.2336 -0.3470 0.2705 0.090 Uiso 1 1 calc R
H41C H 0.2451 -0.4180 0.3731 0.090 Uiso 1 1 calc R
C51 C 0.37552(13) -0.0858(4) 0.3508(2) 0.0493(8) Uani 1 1 d .
H51A H 0.3849 -0.0516 0.4143 0.059 Uiso 1 1 calc R
C61 C 0.40400(13) -0.0226(4) 0.2976(2) 0.0469(8) Uani 1 1 d .
C611 C 0.44842(13) 0.0968(4) 0.3426(2) 0.0528(9) Uani 1 1 d .
H61A H 0.4745 0.0617 0.4061 0.063 Uiso 1 1 calc R
H61B H 0.4696 0.1110 0.3020 0.063 Uiso 1 1 calc R
N612 N 0.42395(12) 0.2447(3) 0.3540(2) 0.0536(8) Uani 1 1 d .
C613 C 0.4689(5) 0.3296(15) 0.4437(6) 0.064(3) Uani 0.50 1 d PU
H61F H 0.4833 0.2610 0.4982 0.095 Uiso 0.50 1 calc PR
H61G H 0.4516 0.4157 0.4607 0.095 Uiso 0.50 1 calc PR
H61H H 0.4994 0.3640 0.4271 0.095 Uiso 0.50 1 calc PR
C614 C 0.4007(6) 0.3380(19) 0.2738(11) 0.052(3) Uani 0.50 1 d PU
H61I H 0.3763 0.4110 0.2870 0.063 Uiso 0.50 1 calc PR
H61J H 0.3771 0.2759 0.2191 0.063 Uiso 0.50 1 calc PR
C615 C 0.4415(3) 0.4251(7) 0.2433(4) 0.0472(15) Uani 0.50 1 d PU
C616 C 0.4576(4) 0.5788(17) 0.2760(10) 0.054(3) Uani 0.50 1 d PU
H61C H 0.4412 0.6300 0.3128 0.064 Uiso 0.50 1 calc PR
C617 C 0.5000 0.6510(6) 0.2500 0.0622(14) Uani 1 2 d S
H61E H 0.5131 0.7481 0.2729 0.075 Uiso 0.50 1 calc PR
C618 C 0.5199(5) 0.577(2) 0.1932(11) 0.061(3) Uani 0.50 1 d PU
H61D H 0.5462 0.6285 0.1757 0.073 Uiso 0.50 1 calc PR
C619 C 0.5060(3) 0.4360(8) 0.1582(5) 0.0479(16) Uani 0.50 1 d PU
C620 C 0.4656(3) 0.3585(7) 0.1842(4) 0.0478(15) Uani 0.50 1 d PU
H62A H 0.4550 0.2600 0.1611 0.057 Uiso 0.50 1 calc PR
C623 C 0.3851(7) 0.302(2) 0.2467(11) 0.058(3) Uani 0.50 1 d PU
H62B H 0.3620 0.2188 0.2104 0.087 Uiso 0.50 1 calc PR
H62C H 0.4086 0.3365 0.2143 0.087 Uiso 0.50 1 calc PR
H62D H 0.3615 0.3837 0.2508 0.087 Uiso 0.50 1 calc PR
C624 C 0.4647(5) 0.3585(14) 0.3973(6) 0.056(2) Uani 0.50 1 d PU
H62E H 0.4937 0.3135 0.4546 0.067 Uiso 0.50 1 calc PR
H62F H 0.4466 0.4374 0.4205 0.067 Uiso 0.50 1 calc PR

loop_
_atom_site_aniso_label
_atom_site_aniso_U_11
_atom_site_aniso_U_22
_atom_site_aniso_U_33
_atom_site_aniso_U_23
_atom_site_aniso_U_13
_atom_site_aniso_U_12
O1 0.0633(15) 0.0592(15) 0.0538(15) -0.0010(11) 0.0314(13) -0.0076(11)
C11 0.0492(18) 0.0490(19) 0.0478(19) 0.0027(15) 0.0271(16) 0.0031(14)
C21 0.0520(18) 0.0510(19) 0.0405(18) 0.0033(15) 0.0206(15) 0.0044(16)
C211 0.059(2) 0.054(2) 0.045(2) -0.0014(16) 0.0214(17) 0.0004(16)
N212 0.0710(19) 0.0602(18) 0.0390(16) -0.0064(13) 0.0254(15) -0.0004(14)
O213 0.0789(17) 0.0772(17) 0.0513(15) -0.0078(13) 0.0328(14) -0.0106(13)
C31 0.0523(19) 0.0477(18) 0.048(2) 0.0001(15) 0.0242(17) -0.0032(14)
C41 0.0499(19) 0.0496(19) 0.0460(19) 0.0013(15) 0.0249(16) -0.0007(15)
C411 0.0532(19) 0.058(2) 0.0411(19) 0.0038(15) 0.0216(17) -0.0008(16)
C412 0.067(2) 0.071(2) 0.051(2) 0.0028(18) 0.0240(19) -0.0060(19)
C413 0.076(2) 0.063(2) 0.071(3) 0.0007(19) 0.048(2) 0.0000(19)
C414 0.066(2) 0.068(2) 0.053(2) -0.0005(18) 0.0287(18) -0.0160(18)
C51 0.0559(19) 0.0533(19) 0.0410(19) 0.0005(15) 0.0214(16) 0.0026(16)
C61 0.0518(19) 0.0470(19) 0.0481(19) 0.0003(15) 0.0263(16) 0.0015(15)
C611 0.0524(19) 0.056(2) 0.052(2) -0.0015(16) 0.0226(17) -0.0041(16)
N612 0.0593(17) 0.0498(16) 0.0585(19) -0.0057(14) 0.0305(15) -0.0046(13)
C613 0.062(5) 0.073(6) 0.048(6) -0.018(6) 0.013(6) -0.012(5)
C614 0.055(8) 0.060(7) 0.040(8) -0.001(5) 0.017(6) -0.006(5)
C615 0.051(4) 0.048(4) 0.042(4) 0.006(3) 0.017(3) 0.005(3)
C616 0.061(8) 0.043(5) 0.064(9) 0.013(5) 0.032(6) 0.026(6)
C617 0.071(3) 0.051(3) 0.064(4) 0.000 0.027(3) 0.000
C618 0.054(7) 0.067(6) 0.061(8) -0.012(6) 0.023(6) -0.026(6)
C619 0.045(4) 0.055(4) 0.046(4) -0.003(3) 0.020(3) -0.002(3)
C620 0.053(4) 0.050(4) 0.044(4) -0.001(3) 0.023(3) 0.002(3)
C623 0.058(8) 0.064(8) 0.046(8) 0.011(5) 0.013(6) -0.003(5)
C624 0.057(5) 0.063(6) 0.049(6) -0.018(5) 0.023(6) -0.008(4)

loop_
_atom_type_symbol
_atom_type_description
_atom_type_scat_dispersion_real
_atom_type_scat_dispersion_imag
_atom_type_scat_source
C C 0.0181 0.0091 'International Tables Vol C Tables 4.2.6.8 and 6.1.1.4'
H H 0.0000 0.0000 'International Tables Vol C Tables 4.2.6.8 and 6.1.1.4'
N N 0.0311 0.0180 'International Tables Vol C Tables 4.2.6.8 and 6.1.1.4'
O O 0.0492 0.0322 'International Tables Vol C Tables 4.2.6.8 and 6.1.1.4'

loop_
_geom_angle_atom_site_label_1
_geom_angle_atom_site_label_2
_geom_angle_atom_site_label_3
_geom_angle
_geom_angle_site_symmetry_1
_geom_angle_site_symmetry_3
C11 O1 H1 109.5 . .
O1 C11 C61 118.4(3) . .
O1 C11 C21 121.7(3) . .
C61 C11 C21 119.9(3) . .
C31 C21 C11 118.9(3) . .
C31 C21 C211 119.5(3) . .
C11 C21 C211 121.6(3) . .
N212 C211 C21 121.2(3) . .
N212 C211 H21C 119.4 . .
C21 C211 H21C 119.4 . .
C211 N212 O213 113.2(3) . .
N212 O213 H21A 109.5 . .
C41 C31 C21 122.5(3) . .
C41 C31 H31A 118.8 . .
C21 C31 H31A 118.8 . .
C31 C41 C51 116.4(3) . .
C31 C41 C411 123.7(3) . .
C51 C41 C411 119.9(3) . .
C414 C411 C41 112.7(3) . .
C414 C411 C412 108.1(3) . .
C41 C411 C412 109.1(3) . .
C414 C411 C413 108.5(3) . .
C41 C411 C413 109.2(3) . .
C412 C411 C413 109.4(3) . .
C411 C412 H41G 109.5 . .
C411 C412 H41H 109.5 . .
H41G C412 H41H 109.5 . .
C411 C412 H41I 109.5 . .
H41G C412 H41I 109.5 . .
H41H C412 H41I 109.5 . .
C411 C413 H41D 109.5 . .
C411 C413 H41E 109.5 . .
H41D C413 H41E 109.5 . .
C411 C413 H41F 109.5 . .
H41D C413 H41F 109.5 . .
H41E C413 H41F 109.5 . .
C411 C414 H41A 109.5 . .
C411 C414 H41B 109.5 . .
H41A C414 H41B 109.5 . .
C411 C414 H41C 109.5 . .
H41A C414 H41C 109.5 . .
H41B C414 H41C 109.5 . .
C61 C51 C41 124.1(3) . .
C61 C51 H51A 118.0 . .
C41 C51 H51A 118.0 . .
C51 C61 C11 118.1(3) . .
C51 C61 C611 120.3(3) . .
C11 C61 C611 121.6(3) . .
N612 C611 C61 112.3(3) . .
N612 C611 H61A 109.2 . .
C61 C611 H61A 109.2 . .
N612 C611 H61B 109.2 . .
C61 C611 H61B 109.2 . .
H61A C611 H61B 107.9 . .
C614 N612 C624 88.2(6) . .
C614 N612 C611 118.8(7) . .
C624 N612 C611 113.5(6) . .
C614 N612 C613 112.4(6) . .
C624 N612 C613 26.6(5) . .
C611 N612 C613 107.9(5) . .
C614 N612 C623 19.4(8) . .
C624 N612 C623 107.4(7) . .
C611 N612 C623 106.6(7) . .
C613 N612 C623 131.8(7) . .
N612 C613 H61F 109.5 . .
N612 C613 H61G 109.5 . .
H61F C613 H61G 109.5 . .
N612 C613 H61H 109.5 . .
H61F C613 H61H 109.5 . .
H61G C613 H61H 109.5 . .
N612 C614 C615 116.5(10) . .
N612 C614 C624 46.6(5) . .
C615 C614 C624 78.8(6) . .
N612 C614 H61I 108.2 . .
C615 C614 H61I 108.2 . .
C624 C614 H61I 97.1 . .
N612 C614 H61J 108.2 . .
C615 C614 H61J 108.2 . .
C624 C614 H61J 150.4 . .
H61I C614 H61J 107.3 . .
C620 C615 C616 117.9(8) . .
C620 C615 C614 121.1(8) . .
C616 C615 C614 121.0(9) . .
C620 C615 C619 100.6(5) . 2_655
C616 C615 C619 66.1(5) . 2_655
C614 C615 C619 101.3(7) . 2_655
C620 C615 C618 111.9(8) . 2_655
C616 C615 C618 18.8(5) . 2_655
C614 C615 C618 123.3(9) . 2_655
C619 C615 C618 48.0(5) 2_655 2_655
C615 C616 C617 117.9(11) . .
C615 C616 H61C 121.0 . .
C617 C616 H61C 121.0 . .
C618 C617 C616 119.0(5) . .
C618 C617 H61E 120.5 . .
C616 C617 H61E 120.5 . .
C617 C618 C619 126.2(12) . .
C617 C618 H61D 116.9 . .
C619 C618 H61D 116.9 . .
C618 C619 C620 116.8(9) . .
C618 C619 C624 121.5(10) . 2_655
C620 C619 C624 121.4(7) . 2_655
C618 C619 C615 71.9(7) . 2_655
C620 C619 C615 99.8(5) . 2_655
C624 C619 C615 93.1(6) 2_655 2_655
C618 C619 C616 19.3(9) . 2_655
C620 C619 C616 120.7(7) . 2_655
C624 C619 C616 112.7(8) 2_655 2_655
C615 C619 C616 53.4(6) 2_655 2_655
C615 C620 C619 122.0(6) . .
C615 C620 H62A 119.0 . .
C619 C620 H62A 119.0 . .
N612 C623 H62B 109.5 . .
N612 C623 H62C 109.5 . .
H62B C623 H62C 109.5 . .
N612 C623 H62D 109.5 . .
H62B C623 H62D 109.5 . .
H62C C623 H62D 109.5 . .
N612 C624 C619 121.3(7) . 2_655
N612 C624 C614 45.2(6) . .
C619 C624 C614 86.7(7) 2_655 .
N612 C624 C615 112.0(5) . 2_655
C619 C624 C615 18.9(4) 2_655 2_655
C614 C624 C615 88.7(6) . 2_655
N612 C624 H62E 107.0 . .
C619 C624 H62E 107.0 2_655 .
C614 C624 H62E 150.6 . .
C615 C624 H62E 96.4 2_655 .
N612 C624 H62F 107.0 . .
C619 C624 H62F 107.0 2_655 .
C614 C624 H62F 93.2 . .
C615 C624 H62F 125.7 2_655 .
H62E C624 H62F 106.8 . .

loop_
_geom_bond_atom_site_label_1
_geom_bond_atom_site_label_2
_geom_bond_distance
_geom_bond_site_symmetry_2
O1 C11 1.359(3) .
O1 H1 0.8200 .
C11 C61 1.401(4) .
C11 C21 1.414(4) .
C21 C31 1.403(4) .
C21 C211 1.448(4) .
C211 N212 1.284(4) .
C211 H21C 0.9300 .
N212 O213 1.382(3) .
O213 H21A 0.8200 .
C31 C41 1.386(4) .
C31 H31A 0.9300 .
C41 C51 1.396(4) .
C41 C411 1.531(4) .
C411 C414 1.520(4) .
C411 C412 1.535(4) .
C411 C413 1.535(5) .
C412 H41G 0.9600 .
C412 H41H 0.9600 .
C412 H41I 0.9600 .
C413 H41D 0.9600 .
C413 H41E 0.9600 .
C413 H41F 0.9600 .
C414 H41A 0.9600 .
C414 H41B 0.9600 .
C414 H41C 0.9600 .
C51 C61 1.389(4) .
C51 H51A 0.9300 .
C61 C611 1.500(4) .
C611 N612 1.481(4) .
C611 H61A 0.9700 .
C611 H61B 0.9700 .
N612 C614 1.376(18) .
N612 C624 1.408(12) .
N612 C613 1.570(11) .
N612 C623 1.597(17) .
C613 H61F 0.9600 .
C613 H61G 0.9600 .
C613 H61H 0.9600 .
C614 C615 1.508(17) .
C614 C624 1.937(17) .
C614 H61I 0.9700 .
C614 H61J 0.9700 .
C615 C620 1.389(8) .
C615 C616 1.438(16) .
C615 C619 1.560(8) 2_655
C615 C618 1.710(18) 2_655
C616 C617 1.441(16) .
C616 H61C 0.9300 .
C617 C618 1.320(19) .
C617 H61E 0.9300 .
C618 C619 1.337(18) .
C618 H61D 0.9300 .
C619 C620 1.417(8) .
C619 C624 1.486(12) 2_655
C619 C615 1.560(8) 2_655
C619 C616 1.638(13) 2_655
C620 H62A 0.9300 .
C623 H62B 0.9600 .
C623 H62C 0.9600 .
C623 H62D 0.9600 .
C624 C619 1.486(12) 2_655
C624 C615 3.813(12) 2_655
C624 H62E 0.9700 .
C624 H62F 0.9700 .
